data_4320574
loop_
_publ_author_name
'Jos\'e Vicente'
'Mar\'ia Teresa Chicote'
'Sonia Huertas'
'Peter G. Jones'
'Axel K. Fischer'

_publ_section_title
;
 Heterodi- [MAg, MAu (M = Pd, Pt)], Tri- [PdAg2, PtAg2, PtAu2, Pt2M (M =
 Ni, Pt, Cd, Hg)], and Tetranuclear (Pt2Ag2, Pt2Au2)
 1,1-Ethylenedithiolato Complexes
;
_journal_name_full 'Inorganic Chemistry'
_journal_page_first 6193
_journal_page_last 6200
_journal_paper_doi 10.1021/ic010488k
_journal_volume 40
_journal_year 2001
_chemical_formula_sum 'C90 H78 Au2 Cl20 O12 P4 Pt2 S4'
_chemical_formula_weight 3096.76
_chemical_name_systematic
;
?
;
_space_group_IT_number 14
_symmetry_cell_setting monoclinic
_symmetry_space_group_name_Hall '-P 2ybc'
_symmetry_space_group_name_H-M 'P 1 21/c 1'
_atom_sites_solution_hydrogens geom
_atom_sites_solution_primary direct
_atom_sites_solution_secondary difmap
_audit_creation_method SHELXL-97
_cell_angle_alpha 90.00
_cell_angle_beta 92.964(10)
_cell_angle_gamma 90.00
_cell_formula_units_Z 2
_cell_length_a 12.058(2)
_cell_length_b 19.540(3)
_cell_length_c 22.836(4)
_cell_measurement_reflns_used 7871
_cell_measurement_temperature 163(2)
_cell_measurement_theta_max 28
_cell_measurement_theta_min 2
_cell_volume 5373.3(15)
_computing_cell_refinement 'Siemens SAINT'
_computing_data_collection 'Siemens SMART'
_computing_data_reduction 'Siemens SAINT'
_computing_molecular_graphics 'Siemens XP'
_computing_publication_material SHELXL-97
_computing_structure_refinement 'SHELXL-97 (Sheldrick, 1997)'
_computing_structure_solution 'SHELXS-97 (Sheldrick, 1990)'
_diffrn_ambient_temperature 163(2)
_diffrn_measured_fraction_theta_full 0.988
_diffrn_measured_fraction_theta_max 0.988
_diffrn_measurement_device_type 'Siemens SMART'
_diffrn_measurement_method \w-scans
_diffrn_radiation_monochromator graphite
_diffrn_radiation_source 'fine-focus sealed tube'
_diffrn_radiation_type MoK\a
_diffrn_radiation_wavelength 0.71073
_diffrn_reflns_av_R_equivalents 0.0489
_diffrn_reflns_av_sigmaI/netI 0.0662
_diffrn_reflns_limit_h_max 15
_diffrn_reflns_limit_h_min -14
_diffrn_reflns_limit_k_max 26
_diffrn_reflns_limit_k_min -21
_diffrn_reflns_limit_l_max 21
_diffrn_reflns_limit_l_min -30
_diffrn_reflns_number 36162
_diffrn_reflns_theta_full 28.33
_diffrn_reflns_theta_max 28.33
_diffrn_reflns_theta_min 1.79
_exptl_absorpt_coefficient_mu 6.008
_exptl_absorpt_correction_T_max 0.999
_exptl_absorpt_correction_T_min 0.674
_exptl_absorpt_correction_type 'multiple scans (SADABS)'
_exptl_crystal_colour colourless
_exptl_crystal_density_diffrn 1.914
_exptl_crystal_density_method 'not measured'
_exptl_crystal_description prism
_exptl_crystal_F_000 2984
_exptl_crystal_size_max 0.4
_exptl_crystal_size_mid 0.3
_exptl_crystal_size_min 0.2
_refine_diff_density_max 1.222
_refine_diff_density_min -1.086
_refine_diff_density_rms 0.164
_refine_ls_extinction_method none
_refine_ls_goodness_of_fit_ref 1.028
_refine_ls_hydrogen_treatment 'rigid methyls, others riding'
_refine_ls_matrix_type full
_refine_ls_number_parameters 606
_refine_ls_number_reflns 13231
_refine_ls_number_restraints 0
_refine_ls_restrained_S_all 1.028
_refine_ls_R_factor_all 0.0654
_refine_ls_R_factor_gt 0.0380
_refine_ls_shift/su_max 0.073
_refine_ls_shift/su_mean 0.001
_refine_ls_structure_factor_coef Fsqd
_refine_ls_weighting_details 'calc w=1/[\s^2^(Fo^2^)+(0.0143P)^2^+6.8817P] where P=(Fo^2^+2Fc^2^)/3'
_refine_ls_weighting_scheme calc
_refine_ls_wR_factor_gt 0.0591
_refine_ls_wR_factor_ref 0.0658
_reflns_number_gt 9976
_reflns_number_total 13231
_reflns_threshold_expression >2sigma(I)
_cod_data_source_file ic010488k_1.cif
_cod_data_source_block hurry
_cod_depositor_comments
;
The following automatic conversions were performed:

'_geom_bond_publ_flag' value 'Y' changed to 'y' according to the
built-in table from CIF Core dictionary named 'cif_core.dic' version
2.4.1 from 2010-06-29 (23 times).

'_geom_angle_publ_flag' value 'Y'
changed to 'y' according to the built-in table from CIF Core
dictionary named 'cif_core.dic' version 2.4.1 from 2010-06-29 (46
times).

Automatic conversion script
Id: cif_fix_values 1646 2011-03-28 12:23:43Z adriana 
;
_cod_original_cell_volume 5373.0(15)
_cod_original_sg_symbol_H-M 'P 21/c'
_cod_database_code 4320574

loop_
_symmetry_equiv_pos_as_xyz
'x, y, z'
'-x, y+1/2, -z+1/2'
'-x, -y, -z'
'x, -y-1/2, z-1/2'

loop_
_atom_site_label
_atom_site_type_symbol
_atom_site_fract_x
_atom_site_fract_y
_atom_site_fract_z
_atom_site_U_iso_or_equiv
_atom_site_adp_type
_atom_site_occupancy
_atom_site_symmetry_multiplicity
_atom_site_calc_flag
_atom_site_refinement_flags
_atom_site_disorder_assembly
_atom_site_disorder_group
Pt Pt 0.409829(14) 0.512936(9) 0.120286(8) 0.01360(5) Uani 1 1 d . . .
Au Au 0.581065(15) 0.556167(9) 0.007558(8) 0.01680(5) Uani 1 1 d . . .
S1 S 0.44422(9) 0.60855(6) 0.05918(5) 0.0167(2) Uani 1 1 d . . .
S2 S 0.27889(9) 0.50151(6) 0.03974(5) 0.0169(2) Uani 1 1 d . . .
P1 P 0.55275(10) 0.53632(6) 0.18636(5) 0.0157(3) Uani 1 1 d . . .
P2 P 0.32800(10) 0.42536(6) 0.16938(5) 0.0163(3) Uani 1 1 d . . .
C1 C 0.3151(4) 0.5873(2) 0.02004(19) 0.0165(10) Uani 1 1 d . . .
C2 C 0.2533(4) 0.6338(3) -0.0101(2) 0.0204(11) Uani 1 1 d . . .
C3 C 0.1389(4) 0.6251(3) -0.0379(2) 0.0305(13) Uani 1 1 d . . .
C4 C 0.0660(5) 0.5676(3) -0.0224(3) 0.0423(16) Uani 1 1 d . . .
H4A H -0.0103 0.5772 -0.0370 0.051 Uiso 1 1 calc R . .
H4B H 0.0680 0.5624 0.0203 0.051 Uiso 1 1 calc R . .
H4C H 0.0920 0.5254 -0.0403 0.051 Uiso 1 1 calc R . .
C5 C 0.3014(5) 0.7042(3) -0.0221(2) 0.0283(12) Uani 1 1 d . . .
C6 C 0.2473(8) 0.7645(3) 0.0036(4) 0.084(3) Uani 1 1 d . . .
H6A H 0.2801 0.7729 0.0431 0.101 Uiso 1 1 calc R . .
H6B H 0.1676 0.7556 0.0058 0.101 Uiso 1 1 calc R . .
H6C H 0.2584 0.8047 -0.0211 0.101 Uiso 1 1 calc R . .
O1 O 0.1069(3) 0.6686(3) -0.0724(2) 0.0596(14) Uani 1 1 d . . .
O2 O 0.3797(3) 0.70948(19) -0.05159(18) 0.0395(10) Uani 1 1 d . . .
C11 C 0.6553(4) 0.5910(2) 0.1541(2) 0.0172(10) Uani 1 1 d . . .
C12 C 0.6328(4) 0.6610(2) 0.1481(2) 0.0214(11) Uani 1 1 d . . .
H12 H 0.5658 0.6790 0.1620 0.026 Uiso 1 1 calc R . .
C13 C 0.7071(4) 0.7046(3) 0.1221(2) 0.0307(13) Uani 1 1 d . . .
H13 H 0.6916 0.7522 0.1192 0.037 Uiso 1 1 calc R . .
C14 C 0.8037(4) 0.6785(3) 0.1006(2) 0.0313(13) Uani 1 1 d . . .
H14 H 0.8542 0.7081 0.0825 0.038 Uiso 1 1 calc R . .
C15 C 0.8265(4) 0.6096(3) 0.1054(2) 0.0265(12) Uani 1 1 d . . .
H15 H 0.8926 0.5919 0.0904 0.032 Uiso 1 1 calc R . .
C16 C 0.7535(4) 0.5657(3) 0.1322(2) 0.0229(11) Uani 1 1 d . . .
H16 H 0.7704 0.5183 0.1356 0.028 Uiso 1 1 calc R . .
C21 C 0.6313(4) 0.4607(2) 0.2098(2) 0.0168(10) Uani 1 1 d . . .
C22 C 0.6717(4) 0.4501(3) 0.2672(2) 0.0205(11) Uani 1 1 d . . .
H22 H 0.6563 0.4823 0.2969 0.025 Uiso 1 1 calc R . .
C23 C 0.7346(4) 0.3925(3) 0.2809(2) 0.0249(12) Uani 1 1 d . . .
H23 H 0.7614 0.3850 0.3203 0.030 Uiso 1 1 calc R . .
C24 C 0.7588(4) 0.3460(3) 0.2384(2) 0.0268(12) Uani 1 1 d . . .
H24 H 0.8029 0.3070 0.2483 0.032 Uiso 1 1 calc R . .
C25 C 0.7192(4) 0.3557(3) 0.1810(2) 0.0247(11) Uani 1 1 d . . .
H25 H 0.7356 0.3234 0.1516 0.030 Uiso 1 1 calc R . .
C26 C 0.6551(4) 0.4134(2) 0.1666(2) 0.0202(11) Uani 1 1 d . . .
H26 H 0.6277 0.4203 0.1273 0.024 Uiso 1 1 calc R . .
C31 C 0.5121(4) 0.5854(2) 0.2491(2) 0.0181(10) Uani 1 1 d . . .
C32 C 0.4011(4) 0.6011(2) 0.2556(2) 0.0235(11) Uani 1 1 d . . .
H32 H 0.3458 0.5844 0.2281 0.028 Uiso 1 1 calc R . .
C33 C 0.3709(5) 0.6416(3) 0.3026(2) 0.0332(13) Uani 1 1 d . . .
H33 H 0.2951 0.6528 0.3069 0.040 Uiso 1 1 calc R . .
C34 C 0.4519(5) 0.6657(3) 0.3433(2) 0.0339(14) Uani 1 1 d . . .
H34 H 0.4313 0.6920 0.3760 0.041 Uiso 1 1 calc R . .
C35 C 0.5623(5) 0.6509(3) 0.3358(2) 0.0309(13) Uani 1 1 d . . .
H35 H 0.6176 0.6680 0.3631 0.037 Uiso 1 1 calc R . .
C36 C 0.5935(4) 0.6113(3) 0.2888(2) 0.0241(11) Uani 1 1 d . . .
H36 H 0.6697 0.6019 0.2838 0.029 Uiso 1 1 calc R . .
C41 C 0.1925(4) 0.4503(2) 0.1942(2) 0.0187(10) Uani 1 1 d . . .
C42 C 0.1349(4) 0.4040(3) 0.2284(2) 0.0243(11) Uani 1 1 d . . .
H42 H 0.1687 0.3620 0.2403 0.029 Uiso 1 1 calc R . .
C43 C 0.0288(4) 0.4194(3) 0.2447(2) 0.0316(13) Uani 1 1 d . . .
H43 H -0.0100 0.3876 0.2675 0.038 Uiso 1 1 calc R . .
C44 C -0.0208(4) 0.4802(3) 0.2281(2) 0.0342(13) Uani 1 1 d . . .
H44 H -0.0941 0.4902 0.2389 0.041 Uiso 1 1 calc R . .
C45 C 0.0367(4) 0.5268(3) 0.1955(2) 0.0292(12) Uani 1 1 d . . .
H45 H 0.0032 0.5694 0.1847 0.035 Uiso 1 1 calc R . .
C46 C 0.1431(4) 0.5120(3) 0.1782(2) 0.0223(11) Uani 1 1 d . . .
H46 H 0.1817 0.5441 0.1556 0.027 Uiso 1 1 calc R . .
C51 C 0.3933(4) 0.3868(2) 0.2353(2) 0.0178(10) Uani 1 1 d . . .
C52 C 0.4544(4) 0.3268(2) 0.2336(2) 0.0209(11) Uani 1 1 d . . .
H52 H 0.4611 0.3038 0.1973 0.025 Uiso 1 1 calc R . .
C53 C 0.5059(4) 0.3001(3) 0.2845(2) 0.0289(13) Uani 1 1 d . . .
H53 H 0.5484 0.2592 0.2827 0.035 Uiso 1 1 calc R . .
C54 C 0.4956(4) 0.3325(3) 0.3373(2) 0.0301(13) Uani 1 1 d . . .
H54 H 0.5300 0.3138 0.3721 0.036 Uiso 1 1 calc R . .
C55 C 0.4339(4) 0.3934(3) 0.3397(2) 0.0285(12) Uani 1 1 d . . .
H55 H 0.4265 0.4159 0.3761 0.034 Uiso 1 1 calc R . .
C56 C 0.3839(4) 0.4203(3) 0.2889(2) 0.0241(11) Uani 1 1 d . . .
H56 H 0.3431 0.4618 0.2905 0.029 Uiso 1 1 calc R . .
C61 C 0.2984(4) 0.3557(2) 0.11762(19) 0.0162(10) Uani 1 1 d . . .
C62 C 0.1898(4) 0.3334(3) 0.1043(2) 0.0259(12) Uani 1 1 d . . .
H62 H 0.1295 0.3530 0.1235 0.031 Uiso 1 1 calc R . .
C63 C 0.1709(4) 0.2820(3) 0.0624(2) 0.0269(12) Uani 1 1 d . . .
H63 H 0.0973 0.2669 0.0530 0.032 Uiso 1 1 calc R . .
C64 C 0.2585(4) 0.2528(3) 0.0346(2) 0.0262(12) Uani 1 1 d . . .
H64 H 0.2450 0.2175 0.0066 0.031 Uiso 1 1 calc R . .
C65 C 0.3660(4) 0.2751(2) 0.0477(2) 0.0225(11) Uani 1 1 d . . .
H65 H 0.4262 0.2548 0.0287 0.027 Uiso 1 1 calc R . .
C66 C 0.3858(4) 0.3267(2) 0.0881(2) 0.0197(10) Uani 1 1 d . . .
H66 H 0.4595 0.3426 0.0961 0.024 Uiso 1 1 calc R . .
Cl1 Cl 0.16105(11) 0.70441(7) 0.14673(6) 0.0309(3) Uani 1 1 d . . .
O11 O 0.1010(4) 0.6640(2) 0.10381(18) 0.0543(13) Uani 1 1 d . . .
O12 O 0.1306(5) 0.7740(2) 0.1400(2) 0.0659(15) Uani 1 1 d . . .
O13 O 0.1417(4) 0.6813(2) 0.20513(18) 0.0560(13) Uani 1 1 d . . .
O14 O 0.2767(4) 0.6966(3) 0.1383(2) 0.0787(17) Uani 1 1 d . . .
C91 C 0.7091(7) 0.4975(4) 0.4951(3) 0.065(2) Uani 1 1 d . . .
H91 H 0.7897 0.5097 0.4951 0.078 Uiso 1 1 calc R . .
Cl91 Cl 0.6314(3) 0.57303(12) 0.48813(11) 0.1035(9) Uani 1 1 d . . .
Cl92 Cl 0.6783(2) 0.44242(14) 0.43554(9) 0.1017(9) Uani 1 1 d . . .
Cl93 Cl 0.6852(2) 0.45687(10) 0.56048(8) 0.0772(6) Uani 1 1 d . . .
C92 C 0.9647(5) 0.6673(3) 0.2987(3) 0.0453(16) Uani 1 1 d . . .
H92 H 1.0162 0.6394 0.2754 0.054 Uiso 1 1 calc R . .
Cl94 Cl 0.86621(19) 0.70580(11) 0.25109(9) 0.0804(7) Uani 1 1 d . . .
Cl95 Cl 0.89360(17) 0.61270(10) 0.34539(9) 0.0674(5) Uani 1 1 d . . .
Cl96 Cl 1.04154(14) 0.72870(10) 0.33881(8) 0.0619(5) Uani 1 1 d . . .
C93 C 1.0213(5) 0.3828(3) 0.4220(3) 0.0396(15) Uani 1 1 d . . .
H93 H 0.9673 0.3493 0.4036 0.048 Uiso 1 1 calc R . .
Cl97 Cl 0.9794(2) 0.46591(11) 0.40276(9) 0.0822(7) Uani 1 1 d . . .
Cl98 Cl 1.15329(16) 0.36820(10) 0.39497(8) 0.0625(5) Uani 1 1 d . . .
Cl99 Cl 1.02510(16) 0.37260(11) 0.49825(8) 0.0634(5) Uani 1 1 d . . .

loop_
_atom_site_aniso_label
_atom_site_aniso_U_11
_atom_site_aniso_U_22
_atom_site_aniso_U_33
_atom_site_aniso_U_23
_atom_site_aniso_U_13
_atom_site_aniso_U_12
Pt 0.01289(8) 0.01316(9) 0.01482(9) 0.00034(8) 0.00140(6) 0.00001(7)
Au 0.01539(9) 0.01645(10) 0.01862(10) 0.00053(8) 0.00152(7) -0.00051(7)
S1 0.0156(6) 0.0151(6) 0.0193(6) 0.0012(5) 0.0016(5) 0.0001(4)
S2 0.0142(5) 0.0175(6) 0.0189(6) 0.0014(5) 0.0006(4) -0.0010(4)
P1 0.0145(6) 0.0165(6) 0.0162(6) -0.0024(5) 0.0023(5) -0.0005(5)
P2 0.0150(6) 0.0156(6) 0.0184(6) 0.0009(5) 0.0035(5) -0.0001(5)
C1 0.012(2) 0.022(3) 0.014(2) 0.000(2) 0.0001(18) -0.0007(19)
C2 0.018(2) 0.023(3) 0.020(3) 0.005(2) 0.007(2) 0.004(2)
C3 0.020(3) 0.042(4) 0.030(3) 0.008(3) 0.003(2) 0.008(2)
C4 0.025(3) 0.044(4) 0.056(4) 0.007(3) -0.015(3) -0.001(3)
C5 0.037(3) 0.025(3) 0.024(3) 0.007(2) 0.000(2) 0.004(2)
C6 0.130(8) 0.028(4) 0.101(7) 0.015(4) 0.076(6) 0.011(4)
O1 0.025(2) 0.086(4) 0.066(3) 0.050(3) -0.005(2) 0.006(2)
O2 0.027(2) 0.032(2) 0.061(3) 0.013(2) 0.0135(19) 0.0002(17)
C11 0.020(2) 0.015(2) 0.016(2) 0.003(2) -0.0046(19) -0.0011(19)
C12 0.018(3) 0.021(3) 0.025(3) 0.004(2) 0.003(2) 0.000(2)
C13 0.029(3) 0.026(3) 0.037(3) 0.004(3) 0.003(2) -0.003(2)
C14 0.030(3) 0.035(3) 0.028(3) 0.013(3) 0.002(2) -0.010(3)
C15 0.018(3) 0.035(3) 0.027(3) -0.001(2) 0.006(2) -0.001(2)
C16 0.022(3) 0.022(3) 0.024(3) -0.002(2) 0.000(2) -0.002(2)
C21 0.014(2) 0.015(2) 0.021(3) -0.001(2) 0.0028(19) -0.0008(18)
C22 0.020(2) 0.024(3) 0.017(3) -0.004(2) 0.0019(19) -0.002(2)
C23 0.024(3) 0.026(3) 0.025(3) 0.007(2) 0.002(2) 0.001(2)
C24 0.023(3) 0.022(3) 0.035(3) 0.012(2) 0.003(2) 0.005(2)
C25 0.023(3) 0.020(3) 0.031(3) -0.001(2) 0.009(2) 0.000(2)
C26 0.020(3) 0.021(3) 0.019(3) 0.002(2) 0.003(2) 0.000(2)
C31 0.025(3) 0.015(2) 0.014(2) -0.003(2) -0.0008(19) -0.002(2)
C32 0.025(3) 0.018(3) 0.028(3) -0.008(2) 0.007(2) 0.001(2)
C33 0.030(3) 0.030(3) 0.041(3) -0.006(3) 0.014(3) 0.007(2)
C34 0.057(4) 0.025(3) 0.021(3) -0.006(2) 0.007(3) 0.001(3)
C35 0.042(3) 0.027(3) 0.023(3) -0.007(2) -0.004(2) -0.002(3)
C36 0.023(3) 0.024(3) 0.026(3) 0.000(2) 0.000(2) 0.001(2)
C41 0.015(2) 0.021(3) 0.020(3) -0.002(2) 0.0006(19) -0.003(2)
C42 0.024(3) 0.025(3) 0.025(3) 0.003(2) 0.005(2) -0.005(2)
C43 0.022(3) 0.045(4) 0.028(3) -0.001(3) 0.008(2) -0.007(3)
C44 0.019(3) 0.044(4) 0.040(3) -0.006(3) 0.009(2) 0.000(3)
C45 0.022(3) 0.029(3) 0.036(3) -0.006(3) 0.002(2) 0.004(2)
C46 0.019(2) 0.022(3) 0.026(3) -0.006(2) 0.001(2) -0.002(2)
C51 0.017(2) 0.018(3) 0.018(3) 0.005(2) 0.0057(19) -0.0038(19)
C52 0.021(3) 0.020(3) 0.022(3) 0.003(2) 0.006(2) -0.004(2)
C53 0.025(3) 0.025(3) 0.037(3) 0.011(3) 0.002(2) 0.000(2)
C54 0.029(3) 0.035(3) 0.026(3) 0.010(3) -0.001(2) -0.007(2)
C55 0.027(3) 0.037(3) 0.021(3) 0.001(2) 0.001(2) -0.006(2)
C56 0.026(3) 0.024(3) 0.023(3) 0.003(2) 0.005(2) -0.003(2)
C61 0.018(2) 0.014(2) 0.017(2) 0.0034(19) 0.0008(19) -0.0003(19)
C62 0.026(3) 0.028(3) 0.024(3) -0.001(2) -0.001(2) 0.001(2)
C63 0.023(3) 0.027(3) 0.031(3) -0.006(2) -0.001(2) -0.004(2)
C64 0.034(3) 0.019(3) 0.025(3) -0.003(2) 0.002(2) -0.002(2)
C65 0.028(3) 0.019(3) 0.021(3) 0.000(2) 0.006(2) 0.004(2)
C66 0.023(3) 0.020(3) 0.016(3) 0.004(2) 0.002(2) 0.001(2)
Cl1 0.0336(7) 0.0279(7) 0.0316(8) -0.0056(6) 0.0056(6) -0.0010(6)
O11 0.069(3) 0.053(3) 0.042(3) -0.020(2) 0.007(2) -0.020(2)
O12 0.108(4) 0.033(3) 0.054(3) -0.004(2) -0.023(3) 0.022(3)
O13 0.086(4) 0.052(3) 0.031(2) -0.003(2) 0.016(2) -0.008(3)
O14 0.032(3) 0.135(5) 0.070(4) 0.000(3) 0.007(2) 0.008(3)
C91 0.084(6) 0.069(6) 0.043(4) 0.000(4) -0.005(4) -0.022(4)
Cl91 0.154(3) 0.0661(15) 0.0860(17) 0.0217(13) -0.0392(16) -0.0204(15)
Cl92 0.132(2) 0.121(2) 0.0532(13) -0.0322(14) 0.0148(13) -0.0390(17)
Cl93 0.127(2) 0.0549(13) 0.0499(12) 0.0019(10) 0.0076(11) -0.0010(12)
C92 0.057(4) 0.042(4) 0.037(4) -0.012(3) 0.001(3) -0.011(3)
Cl94 0.0946(17) 0.0732(15) 0.0694(14) 0.0171(11) -0.0333(12) -0.0187(12)
Cl95 0.0728(13) 0.0544(12) 0.0735(13) 0.0173(10) -0.0106(10) -0.0095(10)
Cl96 0.0481(10) 0.0850(14) 0.0533(11) -0.0373(10) 0.0100(8) -0.0265(9)
C93 0.040(4) 0.034(4) 0.044(4) -0.003(3) -0.008(3) 0.005(3)
Cl97 0.1034(17) 0.0639(13) 0.0808(15) 0.0196(11) 0.0175(12) 0.0497(12)
Cl98 0.0607(12) 0.0667(13) 0.0603(12) 0.0028(10) 0.0065(9) 0.0259(10)
Cl99 0.0676(13) 0.0745(14) 0.0484(11) 0.0140(10) 0.0047(9) 0.0049(10)

loop_
_atom_type_symbol
_atom_type_description
_atom_type_scat_dispersion_real
_atom_type_scat_dispersion_imag
_atom_type_scat_source
C C 0.0033 0.0016 'International Tables Vol C Tables 4.2.6.8 and 6.1.1.4'
H H 0.0000 0.0000 'International Tables Vol C Tables 4.2.6.8 and 6.1.1.4'
O O 0.0106 0.0060 'International Tables Vol C Tables 4.2.6.8 and 6.1.1.4'
P P 0.1023 0.0942 'International Tables Vol C Tables 4.2.6.8 and 6.1.1.4'
S S 0.1246 0.1234 'International Tables Vol C Tables 4.2.6.8 and 6.1.1.4'
Cl Cl 0.1484 0.1585 'International Tables Vol C Tables 4.2.6.8 and 6.1.1.4'
Pt Pt -1.7033 8.3905 'International Tables Vol C Tables 4.2.6.8 and 6.1.1.4'
Au Au -2.0133 8.8022 'International Tables Vol C Tables 4.2.6.8 and 6.1.1.4'

loop_
_geom_angle_atom_site_label_1
_geom_angle_atom_site_label_2
_geom_angle_atom_site_label_3
_geom_angle
_geom_angle_site_symmetry_1
_geom_angle_site_symmetry_3
_geom_angle_publ_flag
P1 Pt P2 98.95(4) . . y
P1 Pt S2 169.51(4) . . y
P2 Pt S2 91.31(4) . . y
P1 Pt S1 94.71(4) . . y
P2 Pt S1 164.38(4) . . y
S2 Pt S1 75.43(4) . . y
P1 Pt Au 128.61(3) . 3_665 y
P2 Pt Au 99.54(3) . 3_665 y
S2 Pt Au 46.43(3) . 3_665 y
S1 Pt Au 77.45(3) . 3_665 y
S1 Au S2 176.44(4) . 3_665 y
S1 Au Au 84.43(3) . 3_665 y
S2 Au Au 94.44(3) 3_665 3_665 y
S1 Au Pt 134.81(3) . 3_665 y
S2 Au Pt 47.24(3) 3_665 3_665 y
Au Au Pt 68.622(11) 3_665 3_665 y
C1 S1 Au 105.41(16) . . y
C1 S1 Pt 86.46(15) . . y
Au S1 Pt 95.84(4) . . y
C1 S2 Au 98.23(15) . 3_665 y
C1 S2 Pt 86.88(14) . . y
Au S2 Pt 86.33(4) 3_665 . y
C31 P1 C11 103.1(2) . . y
C31 P1 C21 110.8(2) . . y
C11 P1 C21 104.0(2) . . y
C31 P1 Pt 113.78(16) . . y
C11 P1 Pt 110.87(15) . . y
C21 P1 Pt 113.33(15) . . y
C41 P2 C51 102.1(2) . . y
C41 P2 C61 104.6(2) . . y
C51 P2 C61 106.8(2) . . y
C41 P2 Pt 111.52(16) . . y
C51 P2 Pt 122.15(15) . . y
C61 P2 Pt 108.29(15) . . y
C2 C1 S2 128.6(4) . . y
C2 C1 S1 122.8(4) . . y
S2 C1 S1 107.8(2) . . y
C1 C2 C3 127.9(5) . . y
C1 C2 C5 119.8(4) . . y
C3 C2 C5 112.2(4) . . y
O1 C3 C4 121.1(5) . . y
O1 C3 C2 116.8(5) . . y
C4 C3 C2 122.1(5) . . y
O2 C5 C6 122.2(5) . . y
O2 C5 C2 120.0(5) . . y
C6 C5 C2 117.8(5) . . y
C12 C11 C16 118.3(4) . . ?
C12 C11 P1 118.8(4) . . ?
C16 C11 P1 122.8(4) . . ?
C13 C12 C11 120.9(5) . . ?
C14 C13 C12 119.9(5) . . ?
C15 C14 C13 120.0(5) . . ?
C14 C15 C16 120.6(5) . . ?
C15 C16 C11 120.3(5) . . ?
C22 C21 C26 119.6(4) . . ?
C22 C21 P1 123.3(4) . . ?
C26 C21 P1 117.0(4) . . ?
C23 C22 C21 119.7(5) . . ?
C24 C23 C22 120.7(5) . . ?
C23 C24 C25 120.3(5) . . ?
C24 C25 C26 119.5(5) . . ?
C21 C26 C25 120.1(4) . . ?
C32 C31 C36 119.9(4) . . ?
C32 C31 P1 120.2(4) . . ?
C36 C31 P1 119.7(4) . . ?
C31 C32 C33 119.9(5) . . ?
C34 C33 C32 120.1(5) . . ?
C35 C34 C33 119.5(5) . . ?
C34 C35 C36 120.9(5) . . ?
C35 C36 C31 119.6(5) . . ?
C46 C41 C42 119.3(4) . . ?
C46 C41 P2 122.1(4) . . ?
C42 C41 P2 118.5(4) . . ?
C43 C42 C41 120.1(5) . . ?
C44 C43 C42 120.6(5) . . ?
C43 C44 C45 119.6(5) . . ?
C44 C45 C46 120.6(5) . . ?
C41 C46 C45 119.9(5) . . ?
C52 C51 C56 119.2(4) . . ?
C52 C51 P2 122.2(4) . . ?
C56 C51 P2 118.6(4) . . ?
C51 C52 C53 120.6(5) . . ?
C54 C53 C52 120.2(5) . . ?
C53 C54 C55 119.8(5) . . ?
C56 C55 C54 119.9(5) . . ?
C55 C56 C51 120.3(5) . . ?
C62 C61 C66 119.2(4) . . ?
C62 C61 P2 121.5(4) . . ?
C66 C61 P2 119.1(3) . . ?
C63 C62 C61 119.4(5) . . ?
C64 C63 C62 120.6(5) . . ?
C63 C64 C65 120.1(5) . . ?
C66 C65 C64 120.1(5) . . ?
C65 C66 C61 120.7(5) . . ?
O12 Cl1 O14 109.7(4) . . ?
O12 Cl1 O11 109.8(3) . . ?
O14 Cl1 O11 108.3(3) . . ?
O12 Cl1 O13 110.4(3) . . ?
O14 Cl1 O13 107.4(3) . . ?
O11 Cl1 O13 111.2(3) . . ?
Cl93 C91 Cl91 110.6(5) . . ?
Cl93 C91 Cl92 110.5(4) . . ?
Cl91 C91 Cl92 110.8(4) . . ?
Cl94 C92 Cl96 111.0(4) . . ?
Cl94 C92 Cl95 107.6(4) . . ?
Cl96 C92 Cl95 111.1(3) . . ?
Cl97 C93 Cl99 110.3(3) . . ?
Cl97 C93 Cl98 108.5(3) . . ?
Cl99 C93 Cl98 110.7(3) . . ?

loop_
_geom_bond_atom_site_label_1
_geom_bond_atom_site_label_2
_geom_bond_distance
_geom_bond_site_symmetry_2
_geom_bond_publ_flag
Pt P1 2.2773(12) . y
Pt P2 2.2963(12) . y
Pt S2 2.3717(12) . y
Pt S1 2.3810(12) . y
Au S1 2.3154(12) . y
Au S2 2.3403(12) 3_665 y
Au Au 2.9477(5) 3_665 y
Au Pt 3.2235(5) 3_665 y
S1 C1 1.802(4) . y
S2 C1 1.796(5) . y
P1 C31 1.812(5) . y
P1 C11 1.819(5) . y
P1 C21 1.821(5) . y
P2 C41 1.824(5) . y
P2 C51 1.825(5) . y
P2 C61 1.825(5) . y
C1 C2 1.342(6) . y
C2 C3 1.498(7) . y
C2 C5 1.522(7) . y
C3 O1 1.209(6) . y
C3 C4 1.480(8) . y
C5 O2 1.193(6) . y
C5 C6 1.482(8) . y
C11 C12 1.399(6) . ?
C11 C16 1.400(7) . ?
C12 C13 1.392(7) . ?
C13 C14 1.384(7) . ?
C14 C15 1.378(7) . ?
C15 C16 1.393(7) . ?
C21 C22 1.390(6) . ?
C21 C26 1.392(6) . ?
C22 C23 1.385(7) . ?
C23 C24 1.372(7) . ?
C24 C25 1.385(7) . ?
C25 C26 1.395(7) . ?
C31 C32 1.388(6) . ?
C31 C36 1.397(6) . ?
C32 C33 1.398(7) . ?
C33 C34 1.394(8) . ?
C34 C35 1.381(8) . ?
C35 C36 1.390(7) . ?
C41 C46 1.384(7) . ?
C41 C42 1.403(6) . ?
C42 C43 1.383(7) . ?
C43 C44 1.376(8) . ?
C44 C45 1.386(8) . ?
C45 C46 1.391(7) . ?
C51 C52 1.386(7) . ?
C51 C56 1.397(7) . ?
C52 C53 1.390(7) . ?
C53 C54 1.374(7) . ?
C54 C55 1.405(7) . ?
C55 C56 1.382(7) . ?
C61 C62 1.399(6) . ?
C61 C66 1.400(6) . ?
C62 C63 1.397(7) . ?
C63 C64 1.382(7) . ?
C64 C65 1.385(7) . ?
C65 C66 1.380(6) . ?
Cl1 O12 1.416(4) . ?
Cl1 O14 1.425(5) . ?
Cl1 O11 1.427(4) . ?
Cl1 O13 1.438(4) . ?
C91 Cl93 1.729(7) . ?
C91 Cl91 1.752(8) . ?
C91 Cl92 1.758(7) . ?
C92 Cl94 1.739(7) . ?
C92 Cl96 1.746(6) . ?
C92 Cl95 1.763(6) . ?
C93 Cl97 1.751(6) . ?
C93 Cl99 1.751(6) . ?
C93 Cl98 1.759(6) . ?
